data_7122749
loop_
_publ_author_name
'Hayashi, Daiki'
'Yoshinari, Nobuto'
'Konno, Takumi'

_publ_section_title
;
 Conversion of 12-Membered D3- and L3-CoIII3CdII3 Metallorings into a
 24-Membered D3L3-CoIII6CdII6 Metalloring
;
_journal_name_full 'Chemical Communications'
_journal_paper_doi 10.1039/C8CC09121H
_journal_year 2018
_chemical_formula_moiety 'C72 H132 Cd6 Co6 I6 N12 O30 S12, 12(H2 O)'
_chemical_formula_sum 'C72 H156 Cd6 Co6 I6 N12 O42 S12'
_chemical_formula_weight 4036.18
_space_group_crystal_system trigonal
_space_group_IT_number 148
_space_group_name_Hall '-R 3'
_space_group_name_H-M_alt 'R -3 :H'
_symmetry_space_group_name_Hall '-R 3'
_symmetry_space_group_name_H-M 'R -3 :H'
_atom_sites_solution_hydrogens mixed
_audit_creation_method SHELXL-2014/7
_audit_update_record
;
2018-11-16 deposited with the CCDC.
2018-12-17 downloaded from the CCDC.
;
_cell_angle_alpha 90
_cell_angle_beta 90
_cell_angle_gamma 120
_cell_formula_units_Z 3
_cell_length_a 34.458(5)
_cell_length_b 34.458(5)
_cell_length_c 9.1227(6)
_cell_measurement_reflns_used 18334
_cell_measurement_temperature 200(2)
_cell_measurement_theta_max 27.62
_cell_measurement_theta_min 3.13
_cell_volume 9381(2)
_computing_cell_refinement 'RAPID AUTO'
_computing_data_collection 'RAPID AUTO (Rigaku, ????)'
_computing_data_reduction 'RAPID AUTO'
_computing_molecular_graphics 'Mercury 3.10'
_computing_structure_refinement 'SHELXL-2014/7 (Sheldrick, 2014)'
_computing_structure_solution 'SHELXS97 (Sheldrick, 2008)'
_diffrn_ambient_temperature 200(2)
_diffrn_detector_area_resol_mean 10.000
_diffrn_measured_fraction_theta_full 0.998
_diffrn_measured_fraction_theta_max 0.999
_diffrn_measurement_device_type 'Rigaku R-AXIS VII'
_diffrn_measurement_method \w
_diffrn_radiation_type MoK\a
_diffrn_radiation_wavelength 0.71075
_diffrn_reflns_av_R_equivalents 0.0229
_diffrn_reflns_av_unetI/netI 0.0153
_diffrn_reflns_Laue_measured_fraction_full 0.998
_diffrn_reflns_Laue_measured_fraction_max 0.999
_diffrn_reflns_limit_h_max 44
_diffrn_reflns_limit_h_min -44
_diffrn_reflns_limit_k_max 44
_diffrn_reflns_limit_k_min -44
_diffrn_reflns_limit_l_max 11
_diffrn_reflns_limit_l_min -11
_diffrn_reflns_number 24995
_diffrn_reflns_point_group_measured_fraction_full 0.998
_diffrn_reflns_point_group_measured_fraction_max 0.999
_diffrn_reflns_theta_full 25.242
_diffrn_reflns_theta_max 27.484
_diffrn_reflns_theta_min 3.128
_diffrn_source 'Rigaku FR-E SuperBright'
_exptl_absorpt_coefficient_mu 3.532
_exptl_absorpt_correction_T_max 1.0000
_exptl_absorpt_correction_T_min 0.7340
_exptl_absorpt_correction_type multi-scan
_exptl_absorpt_process_details 'ABSCOR (Rigaku, 1995)'
_exptl_crystal_colour purple
_exptl_crystal_density_diffrn 2.143
_exptl_crystal_description 'hexagonal plate'
_exptl_crystal_F_000 5904
_exptl_crystal_size_max 0.100
_exptl_crystal_size_mid 0.100
_exptl_crystal_size_min 0.030
_refine_diff_density_max 0.566
_refine_diff_density_min -0.616
_refine_diff_density_rms 0.072
_refine_ls_extinction_method none
_refine_ls_goodness_of_fit_ref 1.140
_refine_ls_hydrogen_treatment mixed
_refine_ls_matrix_type full
_refine_ls_number_parameters 253
_refine_ls_number_reflns 4776
_refine_ls_number_restraints 0
_refine_ls_restrained_S_all 1.140
_refine_ls_R_factor_all 0.0236
_refine_ls_R_factor_gt 0.0212
_refine_ls_shift/su_max 0.001
_refine_ls_shift/su_mean 0.000
_refine_ls_structure_factor_coef Fsqd
_refine_ls_weighting_details 'w=1/[\s^2^(Fo^2^)+(0.0212P)^2^+22.5609P] where P=(Fo^2^+2Fc^2^)/3'
_refine_ls_weighting_scheme calc
_refine_ls_wR_factor_gt 0.0476
_refine_ls_wR_factor_ref 0.0485
_reflns_Friedel_coverage 0.000
_reflns_number_gt 4561
_reflns_number_total 4776
_reflns_threshold_expression 'I > 2\s(I)'
_cod_data_source_file c8cc09121h2.cif
_cod_data_source_block D3L3-2I
_cod_original_cell_volume 9381(3)
_cod_database_code 7122749
_shelx_shelxl_version_number 2014/7
_shelx_space_group_comment
;
The symmetry employed for this shelxl refinement is uniquely defined
by the following loop, which should always be used as a source of
symmetry information in preference to the above space-group names.
They are only intended as comments.
;
_shelx_estimated_absorpt_t_min 0.719
_shelx_estimated_absorpt_t_max 0.901

loop_
_space_group_symop_operation_xyz
'x, y, z'
'-y, x-y, z'
'-x+y, -x, z'
'x+2/3, y+1/3, z+1/3'
'-y+2/3, x-y+1/3, z+1/3'
'-x+y+2/3, -x+1/3, z+1/3'
'x+1/3, y+2/3, z+2/3'
'-y+1/3, x-y+2/3, z+2/3'
'-x+y+1/3, -x+2/3, z+2/3'
'-x, -y, -z'
'y, -x+y, -z'
'x-y, x, -z'
'-x+2/3, -y+1/3, -z+1/3'
'y+2/3, -x+y+1/3, -z+1/3'
'x-y+2/3, x+1/3, -z+1/3'
'-x+1/3, -y+2/3, -z+2/3'
'y+1/3, -x+y+2/3, -z+2/3'
'x-y+1/3, x+2/3, -z+2/3'

loop_
_atom_site_label
_atom_site_type_symbol
_atom_site_fract_x
_atom_site_fract_y
_atom_site_fract_z
_atom_site_U_iso_or_equiv
_atom_site_adp_type
_atom_site_occupancy
_atom_site_site_symmetry_order
_atom_site_calc_flag
_atom_site_refinement_flags_posn
_atom_site_refinement_flags_adp
Cd1 Cd 0.10637(2) 0.22254(2) 0.07842(2) 0.02281(5) Uani 1 1 d . .
Co1 Co -0.01104(2) 0.17844(2) 0.13147(3) 0.01694(6) Uani 1 1 d . .
I1 I 0.12107(2) 0.26312(2) 0.35763(2) 0.03050(5) Uani 1 1 d . .
S1 S 0.03109(2) 0.14877(2) 0.05801(6) 0.01913(10) Uani 1 1 d . .
S2 S -0.04068(2) 0.18162(2) -0.08255(6) 0.02011(11) Uani 1 1 d . .
O1 O -0.06117(5) 0.12081(5) 0.17404(17) 0.0235(3) Uani 1 1 d . .
O2 O -0.08275(6) 0.06475(6) 0.3348(2) 0.0363(4) Uani 1 1 d . .
O3 O 0.03781(5) 0.23773(5) 0.09654(18) 0.0249(3) Uani 1 1 d . .
O4 O 0.05117(6) 0.30835(6) 0.0846(3) 0.0546(6) Uani 1 1 d . .
O5 O 0.12119(6) 0.26767(7) -0.1125(2) 0.0337(4) Uani 1 1 d . .
H5C H 0.0994(11) 0.2565(10) -0.171(3) 0.040 Uiso 1 1 d . U
H5D H 0.1231(11) 0.2898(11) -0.083(4) 0.040 Uiso 1 1 d . U
N1 N 0.00720(6) 0.17283(6) 0.32930(19) 0.0206(4) Uani 1 1 d . .
H1 H 0.0403 0.1926 0.3423 0.025 Uiso 1 1 calc R U
N2 N -0.03895(6) 0.21053(7) 0.2150(2) 0.0247(4) Uani 1 1 d . .
H2 H -0.0723 0.1913 0.2168 0.030 Uiso 1 1 calc R U
C1 C 0.02407(7) 0.11576(7) 0.2281(2) 0.0222(4) Uani 1 1 d . .
C2 C -0.00553(7) 0.12494(7) 0.3340(2) 0.0232(4) Uani 1 1 d . .
H2A H -0.0034 0.1157 0.4361 0.028 Uiso 1 1 calc R U
C3 C -0.05421(7) 0.10023(8) 0.2806(2) 0.0259(5) Uani 1 1 d . .
C4 C 0.06945(8) 0.12869(8) 0.2963(3) 0.0293(5) Uani 1 1 d . .
H4 H 0.0848 0.1604 0.3238 0.044 Uiso 1 1 calc R U
H4A H 0.0649 0.1104 0.3838 0.044 Uiso 1 1 calc R U
H4B H 0.0877 0.1235 0.2252 0.044 Uiso 1 1 calc R U
C5 C 0.00035(9) 0.06598(8) 0.1857(3) 0.0331(5) Uani 1 1 d . .
H5 H -0.0288 0.0574 0.1418 0.050 Uiso 1 1 calc R U
H5A H 0.0188 0.0610 0.1148 0.050 Uiso 1 1 calc R U
H5B H -0.0040 0.0478 0.2734 0.050 Uiso 1 1 calc R U
C6 C -0.04701(7) 0.23142(7) -0.0393(3) 0.0245(5) Uani 1 1 d . .
C10 C -0.09615(8) 0.21942(8) -0.0320(3) 0.0292(5) Uani 1 1 d . .
H10 H -0.1115 0.1971 0.0451 0.044 Uiso 1 1 calc R U
H10A H -0.0978 0.2464 -0.0101 0.044 Uiso 1 1 calc R U
H10B H -0.1106 0.2071 -0.1265 0.044 Uiso 1 1 calc R U
C11 C -0.01796(8) 0.18550(9) 0.4336(3) 0.0310(5) Uani 1 1 d . .
H11 H -0.0023 0.1945 0.5291 0.037 Uiso 1 1 calc R U
H11A H -0.0485 0.1598 0.4498 0.037 Uiso 1 1 calc R U
C12 C -0.02047(9) 0.22414(10) 0.3663(3) 0.0348(6) Uani 1 1 d . .
H12 H -0.0402 0.2312 0.4256 0.042 Uiso 1 1 calc R U
H12A H 0.0097 0.2511 0.3624 0.042 Uiso 1 1 calc R U
C7 C -0.02450(8) 0.24857(7) 0.1121(3) 0.0273(5) Uani 1 1 d . .
H7 H -0.0315 0.2714 0.1524 0.033 Uiso 1 1 calc R U
C8 C 0.02592(8) 0.26803(8) 0.0970(3) 0.0314(5) Uani 1 1 d . .
C9 C -0.02352(9) 0.26623(9) -0.1600(3) 0.0390(6) Uani 1 1 d . .
H9 H 0.0080 0.2741 -0.1655 0.059 Uiso 1 1 calc R U
H9A H -0.0382 0.2538 -0.2542 0.059 Uiso 1 1 calc R U
H9B H -0.0253 0.2931 -0.1378 0.059 Uiso 1 1 calc R U
O6 O 0.05036(7) 0.21784(8) 0.7238(2) 0.0386(5) Uani 1 1 d . .
H6 H 0.0560(11) 0.1995(11) 0.703(4) 0.046 Uiso 1 1 d . U
H6A H 0.0300(12) 0.2103(11) 0.773(4) 0.046 Uiso 1 1 d . U
O7 O 0.13608(7) 0.34530(7) 0.0099(2) 0.0393(4) Uani 1 1 d . .
H7A H 0.1080(12) 0.3306(11) 0.053(4) 0.047 Uiso 1 1 d . U
H7B H 0.1557(11) 0.3550(11) 0.090(4) 0.047 Uiso 1 1 d . U

loop_
_atom_site_aniso_label
_atom_site_aniso_U_11
_atom_site_aniso_U_22
_atom_site_aniso_U_33
_atom_site_aniso_U_23
_atom_site_aniso_U_13
_atom_site_aniso_U_12
Cd1 0.01757(8) 0.02264(8) 0.02720(9) 0.00301(6) 0.00102(6) 0.00930(6)
Co1 0.01346(13) 0.01650(13) 0.01943(14) -0.00078(10) -0.00059(10) 0.00642(11)
I1 0.02536(8) 0.02833(8) 0.03167(9) -0.00930(6) -0.00278(6) 0.00882(6)
S1 0.0202(2) 0.0199(2) 0.0188(2) -0.00011(19) -0.00075(19) 0.0112(2)
S2 0.0180(2) 0.0192(2) 0.0228(3) 0.00146(19) -0.00061(19) 0.0090(2)
O1 0.0169(7) 0.0222(7) 0.0240(8) 0.0021(6) -0.0030(6) 0.0041(6)
O2 0.0269(9) 0.0307(9) 0.0334(9) 0.0118(7) -0.0005(7) 0.0010(7)
O3 0.0158(7) 0.0179(7) 0.0378(9) 0.0014(6) -0.0005(6) 0.0061(6)
O4 0.0282(10) 0.0183(9) 0.109(2) 0.0010(10) -0.0130(11) 0.0058(8)
O5 0.0324(10) 0.0331(10) 0.0330(10) 0.0064(8) -0.0025(8) 0.0144(8)
N1 0.0170(8) 0.0235(9) 0.0191(9) -0.0023(7) -0.0006(7) 0.0085(7)
N2 0.0208(9) 0.0292(10) 0.0266(10) -0.0060(8) -0.0031(7) 0.0143(8)
C1 0.0244(11) 0.0204(10) 0.0221(11) 0.0024(8) -0.0028(8) 0.0113(9)
C2 0.0199(10) 0.0227(10) 0.0201(10) 0.0041(8) -0.0018(8) 0.0056(9)
C3 0.0223(11) 0.0244(11) 0.0232(11) 0.0021(9) -0.0004(9) 0.0058(9)
C4 0.0281(12) 0.0316(12) 0.0301(12) 0.0024(10) -0.0058(10) 0.0165(10)
C5 0.0411(14) 0.0198(11) 0.0370(13) -0.0007(10) -0.0069(11) 0.0142(10)
C6 0.0219(10) 0.0185(10) 0.0346(12) 0.0013(9) -0.0017(9) 0.0112(9)
C10 0.0247(11) 0.0267(12) 0.0409(14) -0.0011(10) -0.0052(10) 0.0164(10)
C11 0.0275(12) 0.0484(15) 0.0210(11) -0.0088(10) -0.0031(9) 0.0219(11)
C12 0.0370(13) 0.0498(16) 0.0285(13) -0.0181(11) -0.0091(10) 0.0299(12)
C7 0.0227(11) 0.0204(10) 0.0410(14) -0.0071(10) -0.0056(10) 0.0124(9)
C8 0.0224(11) 0.0202(11) 0.0500(15) -0.0044(10) -0.0086(10) 0.0094(9)
C9 0.0375(14) 0.0278(13) 0.0513(17) 0.0127(12) 0.0047(12) 0.0160(11)
O6 0.0336(10) 0.0580(13) 0.0326(10) -0.0033(9) 0.0006(8) 0.0292(10)
O7 0.0359(10) 0.0356(10) 0.0451(11) 0.0025(9) -0.0049(9) 0.0168(9)

loop_
_atom_type_symbol
_atom_type_description
_atom_type_scat_dispersion_real
_atom_type_scat_dispersion_imag
_atom_type_scat_source
Co Co 0.3494 0.9721 'International Tables Vol C Tables 4.2.6.8 and 6.1.1.4'
Cd Cd -0.8075 1.2024 'International Tables Vol C Tables 4.2.6.8 and 6.1.1.4'
I I -0.4742 1.8119 'International Tables Vol C Tables 4.2.6.8 and 6.1.1.4'
C C 0.0033 0.0016 'International Tables Vol C Tables 4.2.6.8 and 6.1.1.4'
H H 0.0000 0.0000 'International Tables Vol C Tables 4.2.6.8 and 6.1.1.4'
O O 0.0106 0.0060 'International Tables Vol C Tables 4.2.6.8 and 6.1.1.4'
N N 0.0061 0.0033 'International Tables Vol C Tables 4.2.6.8 and 6.1.1.4'
S S 0.1246 0.1234 'International Tables Vol C Tables 4.2.6.8 and 6.1.1.4'

loop_
_geom_angle_atom_site_label_1
_geom_angle_atom_site_label_2
_geom_angle_atom_site_label_3
_geom_angle
_geom_angle_site_symmetry_1
_geom_angle_site_symmetry_3
O5 Cd1 S1 113.61(5) . .
O5 Cd1 S2 97.67(5) . 11
S1 Cd1 S2 120.830(17) . 11
O5 Cd1 I1 116.05(6) . .
S1 Cd1 I1 113.352(13) . .
S2 Cd1 I1 93.223(13) 11 .
O1 Co1 O3 176.65(7) . .
O1 Co1 N2 93.68(8) . .
O3 Co1 N2 83.09(7) . .
O1 Co1 N1 82.97(7) . .
O3 Co1 N1 96.00(7) . .
N2 Co1 N1 88.23(8) . .
O1 Co1 S2 91.77(5) . .
O3 Co1 S2 88.96(5) . .
N2 Co1 S2 86.94(6) . .
N1 Co1 S2 172.61(5) . .
O1 Co1 S1 92.38(5) . .
O3 Co1 S1 90.71(5) . .
N2 Co1 S1 170.52(6) . .
N1 Co1 S1 85.28(5) . .
S2 Co1 S1 100.16(2) . .
C1 S1 Co1 96.46(7) . .
C1 S1 Cd1 107.52(7) . .
Co1 S1 Cd1 95.17(2) . .
C6 S2 Co1 97.24(8) . .
C6 S2 Cd1 113.18(7) . 12
Co1 S2 Cd1 101.11(2) . 12
C3 O1 Co1 113.79(13) . .
C8 O3 Co1 113.25(14) . .
Cd1 O5 H5C 110(2) . .
Cd1 O5 H5D 107(2) . .
H5C O5 H5D 107(3) . .
C2 N1 C11 114.59(18) . .
C2 N1 Co1 101.90(13) . .
C11 N1 Co1 107.31(13) . .
C2 N1 H1 110.9 . .
C11 N1 H1 110.9 . .
Co1 N1 H1 110.9 . .
C7 N2 C12 113.93(19) . .
C7 N2 Co1 102.20(13) . .
C12 N2 Co1 106.62(14) . .
C7 N2 H2 111.2 . .
C12 N2 H2 111.2 . .
Co1 N2 H2 111.2 . .
C4 C1 C5 108.90(19) . .
C4 C1 C2 111.66(18) . .
C5 C1 C2 110.39(19) . .
C4 C1 S1 111.04(15) . .
C5 C1 S1 107.79(15) . .
C2 C1 S1 106.98(14) . .
N1 C2 C3 104.00(18) . .
N1 C2 C1 110.58(17) . .
C3 C2 C1 109.79(18) . .
N1 C2 H2A 110.8 . .
C3 C2 H2A 110.8 . .
C1 C2 H2A 110.8 . .
O2 C3 O1 125.0(2) . .
O2 C3 C2 122.4(2) . .
O1 C3 C2 112.66(18) . .
C1 C4 H4 109.5 . .
C1 C4 H4A 109.5 . .
H4 C4 H4A 109.5 . .
C1 C4 H4B 109.5 . .
H4 C4 H4B 109.5 . .
H4A C4 H4B 109.5 . .
C1 C5 H5 109.5 . .
C1 C5 H5A 109.5 . .
H5 C5 H5A 109.5 . .
C1 C5 H5B 109.5 . .
H5 C5 H5B 109.5 . .
H5A C5 H5B 109.5 . .
C9 C6 C10 108.86(19) . .
C9 C6 C7 112.0(2) . .
C10 C6 C7 109.9(2) . .
C9 C6 S2 107.93(17) . .
C10 C6 S2 112.37(15) . .
C7 C6 S2 105.76(15) . .
C6 C10 H10 109.5 . .
C6 C10 H10A 109.5 . .
H10 C10 H10A 109.5 . .
C6 C10 H10B 109.5 . .
H10 C10 H10B 109.5 . .
H10A C10 H10B 109.5 . .
N1 C11 C12 107.3(2) . .
N1 C11 H11 110.3 . .
C12 C11 H11 110.3 . .
N1 C11 H11A 110.3 . .
C12 C11 H11A 110.3 . .
H11 C11 H11A 108.5 . .
N2 C12 C11 107.6(2) . .
N2 C12 H12 110.2 . .
C11 C12 H12 110.2 . .
N2 C12 H12A 110.2 . .
C11 C12 H12A 110.2 . .
H12 C12 H12A 108.5 . .
N2 C7 C8 104.56(18) . .
N2 C7 C6 110.16(18) . .
C8 C7 C6 109.3(2) . .
N2 C7 H7 110.9 . .
C8 C7 H7 110.9 . .
C6 C7 H7 110.9 . .
O4 C8 O3 125.7(2) . .
O4 C8 C7 121.1(2) . .
O3 C8 C7 113.28(19) . .
C6 C9 H9 109.5 . .
C6 C9 H9A 109.5 . .
H9 C9 H9A 109.5 . .
C6 C9 H9B 109.5 . .
H9 C9 H9B 109.5 . .
H9A C9 H9B 109.5 . .
H6 O6 H6A 116(4) . .
H7A O7 H7B 104(3) . .

loop_
_geom_bond_atom_site_label_1
_geom_bond_atom_site_label_2
_geom_bond_distance
_geom_bond_site_symmetry_2
Cd1 O5 2.2174(18) .
Cd1 S1 2.5751(6) .
Cd1 S2 2.5974(6) 11
Cd1 I1 2.8269(3) .
Co1 O1 1.9099(15) .
Co1 O3 1.9156(15) .
Co1 N2 1.9472(19) .
Co1 N1 1.9522(18) .
Co1 S2 2.2313(6) .
Co1 S1 2.2553(6) .
S1 C1 1.867(2) .
S2 C6 1.877(2) .
S2 Cd1 2.5973(6) 12
O1 C3 1.294(3) .
O2 C3 1.226(3) .
O3 C8 1.298(3) .
O4 C8 1.221(3) .
O5 H5C 0.84(3) .
O5 H5D 0.78(3) .
N1 C2 1.481(3) .
N1 C11 1.492(3) .
N1 H1 1.0000 .
N2 C7 1.482(3) .
N2 C12 1.493(3) .
N2 H2 1.0000 .
C1 C4 1.528(3) .
C1 C5 1.536(3) .
C1 C2 1.548(3) .
C2 C3 1.532(3) .
C2 H2A 1.0000 .
C4 H4 0.9800 .
C4 H4A 0.9800 .
C4 H4B 0.9800 .
C5 H5 0.9800 .
C5 H5A 0.9800 .
C5 H5B 0.9800 .
C6 C9 1.529(3) .
C6 C10 1.531(3) .
C6 C7 1.549(3) .
C10 H10 0.9800 .
C10 H10A 0.9800 .
C10 H10B 0.9800 .
C11 C12 1.507(4) .
C11 H11 0.9900 .
C11 H11A 0.9900 .
C12 H12 0.9900 .
C12 H12A 0.9900 .
C7 C8 1.524(3) .
C7 H7 1.0000 .
C9 H9 0.9800 .
C9 H9A 0.9800 .
C9 H9B 0.9800 .
O6 H6 0.77(3) .
O6 H6A 0.76(3) .
O7 H7A 0.92(3) .
O7 H7B 0.93(3) .

loop_
_geom_hbond_atom_site_label_D
_geom_hbond_atom_site_label_H
_geom_hbond_atom_site_label_A
_geom_hbond_distance_DH
_geom_hbond_distance_HA
_geom_hbond_distance_DA
_geom_hbond_angle_DHA
_geom_hbond_site_symmetry_A
N1 H1 I1 1.00 2.63 3.5966(18) 162.7 .
N2 H2 O7 1.00 2.22 2.975(3) 131.3 6_455
C4 H4 I1 0.98 3.12 4.086(3) 167.5 .
C10 H10 O5 0.98 2.35 3.214(3) 146.8 12
C11 H11 O6 0.99 2.37 3.342(3) 165.9 .
N1 H1 I1 1.00 2.63 3.5966(18) 162.7 .
N2 H2 O7 1.00 2.22 2.975(3) 131.3 6_455
O5 H5C O6 0.84(3) 1.82(3) 2.635(3) 164(3) 1_554
O5 H5D O7 0.78(3) 1.93(3) 2.700(3) 170(3) .
O6 H6 O2 0.77(3) 1.99(4) 2.758(3) 173(4) 11_556
O6 H6A S2 0.76(3) 2.50(4) 3.257(2) 175(4) 1_556
O7 H7A O4 0.92(3) 1.73(4) 2.631(3) 163(3) .
O7 H7B I1 0.93(3) 2.71(3) 3.619(2) 165(3) 16

loop_
_geom_torsion_atom_site_label_1
_geom_torsion_atom_site_label_2
_geom_torsion_atom_site_label_3
_geom_torsion_atom_site_label_4
_geom_torsion
_geom_torsion_site_symmetry_1
Co1 S1 C1 C4 -122.86(15) .
Cd1 S1 C1 C4 -25.34(17) .
Co1 S1 C1 C5 117.93(15) .
Cd1 S1 C1 C5 -144.55(14) .
Co1 S1 C1 C2 -0.79(14) .
Cd1 S1 C1 C2 96.73(13) .
C11 N1 C2 C3 65.2(2) .
Co1 N1 C2 C3 -50.36(17) .
C11 N1 C2 C1 -177.03(17) .
Co1 N1 C2 C1 67.44(17) .
C4 C1 C2 N1 81.2(2) .
C5 C1 C2 N1 -157.47(18) .
S1 C1 C2 N1 -40.5(2) .
C4 C1 C2 C3 -164.58(18) .
C5 C1 C2 C3 -43.3(2) .
S1 C1 C2 C3 73.73(19) .
Co1 O1 C3 O2 173.4(2) .
Co1 O1 C3 C2 -6.9(2) .
N1 C2 C3 O2 -140.9(2) .
C1 C2 C3 O2 100.8(3) .
N1 C2 C3 O1 39.4(2) .
C1 C2 C3 O1 -79.0(2) .
Co1 S2 C6 C9 125.98(16) .
Cd1 S2 C6 C9 -128.61(15) 12
Co1 S2 C6 C10 -113.98(16) .
Cd1 S2 C6 C10 -8.57(19) 12
Co1 S2 C6 C7 5.91(15) .
Cd1 S2 C6 C7 111.32(14) 12
C2 N1 C11 C12 -150.59(19) .
Co1 N1 C11 C12 -38.2(2) .
C7 N2 C12 C11 -152.8(2) .
Co1 N2 C12 C11 -40.8(2) .
N1 C11 C12 N2 52.7(2) .
C12 N2 C7 C8 65.3(2) .
Co1 N2 C7 C8 -49.32(19) .
C12 N2 C7 C6 -177.39(18) .
Co1 N2 C7 C6 68.03(18) .
C9 C6 C7 N2 -163.32(19) .
C10 C6 C7 N2 75.5(2) .
S2 C6 C7 N2 -46.0(2) .
C9 C6 C7 C8 -49.0(3) .
C10 C6 C7 C8 -170.11(18) .
S2 C6 C7 C8 68.4(2) .
Co1 O3 C8 O4 176.2(3) .
Co1 O3 C8 C7 -5.0(3) .
N2 C7 C8 O4 -143.8(3) .
C6 C7 C8 O4 98.3(3) .
N2 C7 C8 O3 37.3(3) .
C6 C7 C8 O3 -80.6(3) .
